data_1519983
loop_
_publ_author_name
'Callear, Samantha K.'
'Threlfall, Terence L.'
'Hursthouse, Michael B.'

_publ_section_title
;
 Tetraethylammonium hemitetramethylethylendiammonium ditartrate bromide
 hydrate
;
_journal_name_full 'Crystal Structure Report Archive'
_journal_page_first 558
_journal_year 2008
_chemical_formula_sum 'C19 H42 Br N2 O13'
_chemical_formula_weight 586.46
_chemical_name_systematic
;
Tetraethylammonium hemitetramethylethylendiammonium
ditartrate bromide hydrate
;
_space_group_IT_number 2
_symmetry_cell_setting triclinic
_symmetry_space_group_name_Hall '-P 1'
_symmetry_space_group_name_H-M 'P -1'
_atom_sites_solution_hydrogens geom
_atom_sites_solution_primary direct
_atom_sites_solution_secondary difmap
_cell_angle_alpha 101.635(10)
_cell_angle_beta 94.082(11)
_cell_angle_gamma 92.688(11)
_cell_formula_units_Z 2
_cell_length_a 7.8263(15)
_cell_length_b 9.6552(19)
_cell_length_c 17.8962(16)
_cell_measurement_reflns_used 5939
_cell_measurement_temperature 120(2)
_cell_measurement_theta_max 27.48
_cell_measurement_theta_min 2.91
_cell_volume 1318.6(4)
_computing_cell_refinement 'DENZO (Otwinowski & Minor, 1997) & COLLECT (Hooft, R.W.W., 1998)'
_computing_data_collection 'COLLECT (Hooft, R.W.W., 1998)'
_computing_data_reduction 'DENZO (Otwinowski & Minor, 1997) & COLLECT (Hooft, R.W.W., 1998)'
_computing_structure_refinement 'SHELXL-97 (Sheldrick, 1997)'
_diffrn_ambient_temperature 120(2)
_diffrn_detector_area_resol_mean 9.091
_diffrn_measured_fraction_theta_full 0.998
_diffrn_measured_fraction_theta_max 0.998
_diffrn_measurement_device_type 'Bruker-Nonius 95mm CCD camera on \k-goniostat'
_diffrn_measurement_method '\f & \w scans'
_diffrn_radiation_monochromator graphite
_diffrn_radiation_source 'Bruker-Nonius FR591 rotating anode'
_diffrn_radiation_type MoK\a
_diffrn_radiation_wavelength 0.71073
_diffrn_reflns_av_R_equivalents 0.0616
_diffrn_reflns_av_sigmaI/netI 0.0573
_diffrn_reflns_limit_h_max 10
_diffrn_reflns_limit_h_min -10
_diffrn_reflns_limit_k_max 12
_diffrn_reflns_limit_k_min -12
_diffrn_reflns_limit_l_max 22
_diffrn_reflns_limit_l_min -23
_diffrn_reflns_number 28236
_diffrn_reflns_theta_full 27.48
_diffrn_reflns_theta_max 27.48
_diffrn_reflns_theta_min 3.28
_exptl_absorpt_coefficient_mu 1.624
_exptl_absorpt_correction_T_max 0.8811
_exptl_absorpt_correction_T_min 0.8545
_exptl_absorpt_correction_type multi-scan
_exptl_absorpt_process_details 'SADABS V2.10 (Sheldrick, G.M., 2003)'
_exptl_crystal_colour colourless
_exptl_crystal_density_diffrn 1.477
_exptl_crystal_density_method 'not measured'
_exptl_crystal_description block
_exptl_crystal_F_000 618
_exptl_crystal_size_max 0.10
_exptl_crystal_size_mid 0.10
_exptl_crystal_size_min 0.08
_refine_diff_density_max 1.343
_refine_diff_density_min -0.518
_refine_diff_density_rms 0.088
_refine_ls_extinction_method none
_refine_ls_goodness_of_fit_ref 1.038
_refine_ls_hydrogen_treatment mixed
_refine_ls_matrix_type full
_refine_ls_number_parameters 337
_refine_ls_number_reflns 6035
_refine_ls_number_restraints 3
_refine_ls_restrained_S_all 1.038
_refine_ls_R_factor_all 0.0672
_refine_ls_R_factor_gt 0.0456
_refine_ls_shift/su_max 0.001
_refine_ls_shift/su_mean 0.000
_refine_ls_structure_factor_coef Fsqd
_refine_ls_weighting_details 'calc w=1/[\s^2^(Fo^2^)+(0.0498P)^2^+1.2589P] where P=(Fo^2^+2Fc^2^)/3'
_refine_ls_weighting_scheme calc
_refine_ls_wR_factor_gt 0.1026
_refine_ls_wR_factor_ref 0.1123
_reflns_number_gt 4755
_reflns_number_total 6035
_reflns_threshold_expression >2sigma(I)
_cod_data_source_file eCrystal-558.cif
_cod_data_source_block 04skc0008p-1
_cod_depositor_comments
;
Citation :
Callear, Samantha K. and Threlfall, Terence L. and 
Hursthouse, Michael B. (2008) 
University of Southampton, Crystal Structure Report Archive. 
(doi:10.5258/ecrystals/558)

More at:
http://ecrystals.chem.soton.ac.uk/558/
;
_cod_original_sg_symbol_H-M P-1
_cod_database_code 1519983

loop_
_symmetry_equiv_pos_as_xyz
'x, y, z'
'-x, -y, -z'

loop_
_atom_site_label
_atom_site_type_symbol
_atom_site_fract_x
_atom_site_fract_y
_atom_site_fract_z
_atom_site_U_iso_or_equiv
_atom_site_adp_type
_atom_site_occupancy
_atom_site_symmetry_multiplicity
_atom_site_calc_flag
_atom_site_refinement_flags
_atom_site_disorder_assembly
_atom_site_disorder_group
C1 C 0.3406(3) 1.1224(3) 0.72522(15) 0.0178(5) Uani 1 1 d . . .
C2 C 0.1557(3) 1.1141(3) 0.69128(14) 0.0158(5) Uani 1 1 d . . .
H2 H 0.1033 1.2056 0.7108 0.019 Uiso 1 1 calc R . .
C3 C 0.0559(3) 0.9940(3) 0.71647(15) 0.0171(5) Uani 1 1 d . . .
H3 H 0.0693 1.0114 0.7736 0.021 Uiso 1 1 calc R . .
C4 C -0.1337(3) 0.9895(3) 0.69168(14) 0.0171(5) Uani 1 1 d . . .
O1A O 0.3549(2) 1.1697(2) 0.79747(10) 0.0251(4) Uani 1 1 d . . .
H1 H 0.4549 1.1597 0.8151 0.038 Uiso 1 1 calc R . .
O1B O 0.4578(2) 1.0851(2) 0.68429(10) 0.0210(4) Uani 1 1 d . . .
O2 O 0.1420(2) 1.08592(19) 0.61055(10) 0.0186(4) Uani 1 1 d . . .
H2O H 0.1643 1.1611 0.5954 0.028 Uiso 1 1 calc R . .
O3 O 0.1282(2) 0.86560(19) 0.68785(11) 0.0228(4) Uani 1 1 d . . .
H3O H 0.0500 0.8044 0.6674 0.034 Uiso 1 1 calc R . .
O4A O -0.2120(3) 0.8856(2) 0.65397(12) 0.0267(5) Uani 1 1 d . . .
O4B O -0.2019(2) 1.1101(2) 0.71758(11) 0.0229(4) Uani 1 1 d . . .
H4B H -0.3080 1.1018 0.7051 0.034 Uiso 1 1 calc R . .
C22A C 0.4002(4) 0.4049(3) 0.27841(16) 0.0277(7) Uani 1 1 d . . .
H22A H 0.3213 0.3351 0.2943 0.033 Uiso 1 1 calc R . .
H22B H 0.5062 0.4172 0.3134 0.033 Uiso 1 1 calc R . .
C22B C 0.2885(4) 0.3187(3) 0.14151(17) 0.0284(7) Uani 1 1 d . . .
H22C H 0.3247 0.2817 0.0897 0.034 Uiso 1 1 calc R . .
H22D H 0.2383 0.4107 0.1407 0.034 Uiso 1 1 calc R . .
C22C C 0.5295(4) 0.2074(3) 0.19978(17) 0.0262(6) Uani 1 1 d . . .
H22E H 0.4447 0.1400 0.2140 0.031 Uiso 1 1 calc R . .
H22F H 0.6256 0.2261 0.2403 0.031 Uiso 1 1 calc R . .
C22D C 0.5666(4) 0.4481(3) 0.17044(16) 0.0266(6) Uani 1 1 d . . .
H22G H 0.5861 0.4093 0.1164 0.032 Uiso 1 1 calc R . .
H22H H 0.5098 0.5380 0.1721 0.032 Uiso 1 1 calc R . .
C23A C 0.3172(5) 0.5446(4) 0.2881(2) 0.0412(9) Uani 1 1 d . . .
H23A H 0.4009 0.6186 0.2809 0.062 Uiso 1 1 calc R . .
H23B H 0.2779 0.5692 0.3396 0.062 Uiso 1 1 calc R . .
H23C H 0.2190 0.5369 0.2500 0.062 Uiso 1 1 calc R . .
C23B C 0.1499(4) 0.2165(4) 0.1581(2) 0.0427(9) Uani 1 1 d . . .
H23D H 0.1964 0.1237 0.1570 0.064 Uiso 1 1 calc R . .
H23E H 0.0530 0.2071 0.1193 0.064 Uiso 1 1 calc R . .
H23F H 0.1109 0.2528 0.2088 0.064 Uiso 1 1 calc R . .
C23C C 0.5977(5) 0.1383(3) 0.1250(2) 0.0373(8) Uani 1 1 d . . .
H23G H 0.5030 0.1162 0.0848 0.056 Uiso 1 1 calc R . .
H23H H 0.6505 0.0508 0.1311 0.056 Uiso 1 1 calc R . .
H23I H 0.6837 0.2033 0.1108 0.056 Uiso 1 1 calc R . .
C23D C 0.7389(4) 0.4801(4) 0.21640(18) 0.0371(8) Uani 1 1 d . . .
H23J H 0.7217 0.5221 0.2697 0.056 Uiso 1 1 calc R . .
H23K H 0.8089 0.5469 0.1949 0.056 Uiso 1 1 calc R . .
H23L H 0.7977 0.3922 0.2143 0.056 Uiso 1 1 calc R . .
N21 N 0.4459(3) 0.3444(2) 0.19773(12) 0.0196(5) Uani 1 1 d . . .
C31 C 1.1522(4) 0.2523(3) -0.06332(15) 0.0243(6) Uani 1 1 d . . .
C32 C 0.9686(4) 0.2654(3) -0.09411(16) 0.0252(6) Uani 1 1 d . . .
H32 H 0.9406 0.1857 -0.1392 0.030 Uiso 1 1 calc R . .
C33 C 0.8477(4) 0.2460(3) -0.03421(16) 0.0238(6) Uani 1 1 d . . .
H33 H 0.8639 0.1523 -0.0200 0.029 Uiso 1 1 calc R . .
C34 C 0.6649(4) 0.2483(3) -0.06808(15) 0.0233(6) Uani 1 1 d . . .
O31A O 1.2518(2) 0.3665(2) -0.05964(11) 0.0254(4) Uani 1 1 d . . .
H31A H 1.3546 0.3481 -0.0520 0.038 Uiso 1 1 calc R . .
O31B O 1.1964(3) 0.1460(2) -0.04379(12) 0.0311(5) Uani 1 1 d . . .
O32 O 0.9394(3) 0.3940(2) -0.11910(12) 0.0291(5) Uani 1 1 d . . .
H32O H 0.9807 0.4630 -0.0852 0.044 Uiso 1 1 calc R . .
O33 O 0.8829(2) 0.3548(2) 0.03175(10) 0.0201(4) Uani 1 1 d . . .
H33O H 0.8004 0.4076 0.0364 0.030 Uiso 1 1 calc R . .
O34A O 0.5734(2) 0.3361(2) -0.03515(11) 0.0263(5) Uani 1 1 d . . .
O34B O 0.6238(3) 0.1524(2) -0.12819(11) 0.0298(5) Uani 1 1 d . . .
N41 N 0.6459(3) 1.1294(2) 0.46302(12) 0.0171(5) Uani 1 1 d . . .
H41 H 0.6738 1.0616 0.4217 0.021 Uiso 1 1 calc R . .
C42 C 0.4889(4) 1.0737(3) 0.49290(16) 0.0225(6) Uani 1 1 d . . .
H42A H 0.3890 1.0715 0.4554 0.027 Uiso 1 1 calc R . .
H42B H 0.4658 1.1377 0.5413 0.027 Uiso 1 1 calc R . .
C43 C 0.7968(4) 1.1585(4) 0.51980(17) 0.0307(7) Uani 1 1 d . . .
H43A H 0.7690 1.2268 0.5650 0.046 Uiso 1 1 calc R . .
H43B H 0.8936 1.1979 0.4972 0.046 Uiso 1 1 calc R . .
H43C H 0.8279 1.0702 0.5348 0.046 Uiso 1 1 calc R . .
C44 C 0.6043(4) 1.2594(3) 0.43426(18) 0.0280(7) Uani 1 1 d . . .
H44A H 0.5681 1.3308 0.4763 0.042 Uiso 1 1 calc R . .
H44B H 0.5112 1.2358 0.3933 0.042 Uiso 1 1 calc R . .
H44C H 0.7061 1.2970 0.4143 0.042 Uiso 1 1 calc R . .
Br1 Br 0.76066(4) 0.62200(3) 0.437389(16) 0.02513(10) Uani 1 1 d . . .
O1W O 0.0453(3) 0.3821(2) 0.38635(13) 0.0315(5) Uani 1 1 d D . .
H1W H -0.022(4) 0.447(3) 0.396(2) 0.056(13) Uiso 1 1 d D . .
H2W H 0.100(5) 0.375(4) 0.4268(16) 0.061(14) Uiso 1 1 d D . .

loop_
_atom_site_aniso_label
_atom_site_aniso_U_11
_atom_site_aniso_U_22
_atom_site_aniso_U_33
_atom_site_aniso_U_23
_atom_site_aniso_U_13
_atom_site_aniso_U_12
C1 0.0191(14) 0.0135(12) 0.0192(14) 0.0001(10) 0.0003(11) 0.0015(10)
C2 0.0146(13) 0.0176(13) 0.0138(12) 0.0005(10) -0.0007(10) 0.0020(10)
C3 0.0155(13) 0.0179(13) 0.0170(13) 0.0008(10) 0.0007(10) 0.0041(10)
C4 0.0179(14) 0.0185(13) 0.0157(13) 0.0045(10) 0.0018(10) 0.0040(11)
O1A 0.0156(10) 0.0376(12) 0.0173(10) -0.0047(8) -0.0029(8) 0.0027(9)
O1B 0.0160(10) 0.0273(10) 0.0183(9) 0.0009(8) 0.0010(8) 0.0041(8)
O2 0.0205(10) 0.0206(10) 0.0139(9) 0.0033(7) -0.0015(7) 0.0005(8)
O3 0.0186(10) 0.0153(9) 0.0324(11) 0.0009(8) -0.0020(8) 0.0021(8)
O4A 0.0205(11) 0.0206(10) 0.0355(12) 0.0009(9) -0.0060(9) 0.0004(8)
O4B 0.0136(10) 0.0235(10) 0.0276(11) -0.0042(8) 0.0000(8) 0.0020(8)
C22A 0.0356(18) 0.0294(16) 0.0187(14) 0.0048(12) 0.0068(12) 0.0022(13)
C22B 0.0274(17) 0.0366(17) 0.0228(15) 0.0119(13) -0.0042(12) 0.0039(13)
C22C 0.0271(16) 0.0230(15) 0.0308(16) 0.0106(12) 0.0006(13) 0.0064(12)
C22D 0.0346(18) 0.0251(15) 0.0209(15) 0.0059(11) 0.0084(13) -0.0022(13)
C23A 0.056(2) 0.0330(18) 0.0353(19) 0.0006(14) 0.0200(17) 0.0115(17)
C23B 0.0254(18) 0.067(3) 0.038(2) 0.0235(18) -0.0079(15) -0.0091(17)
C23C 0.045(2) 0.0231(16) 0.044(2) 0.0039(14) 0.0099(16) 0.0092(14)
C23D 0.039(2) 0.0390(19) 0.0287(17) 0.0000(14) 0.0035(14) -0.0180(15)
N21 0.0230(13) 0.0201(12) 0.0160(11) 0.0043(9) 0.0009(9) 0.0025(10)
C31 0.0193(15) 0.0320(17) 0.0172(14) -0.0062(12) 0.0019(11) 0.0059(13)
C32 0.0197(15) 0.0332(16) 0.0196(14) -0.0017(12) 0.0001(11) 0.0028(12)
C33 0.0216(15) 0.0265(15) 0.0193(14) -0.0033(11) -0.0022(11) 0.0016(12)
C34 0.0185(15) 0.0299(16) 0.0186(14) -0.0004(12) -0.0009(11) -0.0007(12)
O31A 0.0136(10) 0.0311(11) 0.0287(11) -0.0005(9) -0.0001(8) 0.0055(9)
O31B 0.0242(12) 0.0304(12) 0.0358(12) -0.0008(9) 0.0045(9) 0.0017(9)
O32 0.0270(12) 0.0308(11) 0.0291(12) 0.0073(9) -0.0028(9) 0.0011(9)
O33 0.0180(10) 0.0243(10) 0.0144(9) -0.0037(7) -0.0003(7) 0.0024(8)
O34A 0.0145(10) 0.0319(11) 0.0281(11) -0.0039(9) 0.0002(8) 0.0036(9)
O34B 0.0251(12) 0.0352(12) 0.0254(11) -0.0006(9) -0.0019(9) -0.0002(9)
N41 0.0187(12) 0.0167(11) 0.0144(11) 0.0000(8) 0.0025(9) -0.0004(9)
C42 0.0228(15) 0.0216(14) 0.0241(15) 0.0058(11) 0.0056(12) 0.0011(12)
C43 0.0253(17) 0.0379(18) 0.0263(16) 0.0045(13) -0.0056(13) -0.0029(14)
C44 0.0306(17) 0.0223(15) 0.0341(17) 0.0105(12) 0.0067(13) 0.0053(13)
Br1 0.02891(18) 0.01971(15) 0.02673(17) 0.00323(11) 0.00477(12) 0.00399(11)
O1W 0.0312(13) 0.0246(12) 0.0353(13) -0.0025(9) -0.0004(10) 0.0076(10)

loop_
_atom_type_symbol
_atom_type_description
_atom_type_scat_dispersion_real
_atom_type_scat_dispersion_imag
_atom_type_scat_source
C C 0.0033 0.0016 'International Tables Vol C Tables 4.2.6.8 and 6.1.1.4'
H H 0.0000 0.0000 'International Tables Vol C Tables 4.2.6.8 and 6.1.1.4'
N N 0.0061 0.0033 'International Tables Vol C Tables 4.2.6.8 and 6.1.1.4'
O O 0.0106 0.0060 'International Tables Vol C Tables 4.2.6.8 and 6.1.1.4'
Br Br -0.2901 2.4595 'International Tables Vol C Tables 4.2.6.8 and 6.1.1.4'

loop_
_geom_angle_atom_site_label_1
_geom_angle_atom_site_label_2
_geom_angle_atom_site_label_3
_geom_angle
_geom_angle_site_symmetry_1
_geom_angle_site_symmetry_3
O1B C1 O1A 126.8(2) . .
O1B C1 C2 120.9(2) . .
O1A C1 C2 112.3(2) . .
O2 C2 C1 112.6(2) . .
O2 C2 C3 107.8(2) . .
C1 C2 C3 108.7(2) . .
O2 C2 H2 109.2 . .
C1 C2 H2 109.2 . .
C3 C2 H2 109.2 . .
O3 C3 C4 112.0(2) . .
O3 C3 C2 108.9(2) . .
C4 C3 C2 111.6(2) . .
O3 C3 H3 108.1 . .
C4 C3 H3 108.1 . .
C2 C3 H3 108.1 . .
O4A C4 O4B 124.6(2) . .
O4A C4 C3 123.1(2) . .
O4B C4 C3 112.3(2) . .
C1 O1A H1 109.5 . .
C2 O2 H2O 109.5 . .
C3 O3 H3O 109.5 . .
C4 O4B H4B 109.5 . .
C23A C22A N21 115.0(2) . .
C23A C22A H22A 108.5 . .
N21 C22A H22A 108.5 . .
C23A C22A H22B 108.5 . .
N21 C22A H22B 108.5 . .
H22A C22A H22B 107.5 . .
N21 C22B C23B 115.2(2) . .
N21 C22B H22C 108.5 . .
C23B C22B H22C 108.5 . .
N21 C22B H22D 108.5 . .
C23B C22B H22D 108.5 . .
H22C C22B H22D 107.5 . .
N21 C22C C23C 114.4(2) . .
N21 C22C H22E 108.7 . .
C23C C22C H22E 108.7 . .
N21 C22C H22F 108.7 . .
C23C C22C H22F 108.7 . .
H22E C22C H22F 107.6 . .
C23D C22D N21 114.7(2) . .
C23D C22D H22G 108.6 . .
N21 C22D H22G 108.6 . .
C23D C22D H22H 108.6 . .
N21 C22D H22H 108.6 . .
H22G C22D H22H 107.6 . .
C22A C23A H23A 109.5 . .
C22A C23A H23B 109.5 . .
H23A C23A H23B 109.5 . .
C22A C23A H23C 109.5 . .
H23A C23A H23C 109.5 . .
H23B C23A H23C 109.5 . .
C22B C23B H23D 109.5 . .
C22B C23B H23E 109.5 . .
H23D C23B H23E 109.5 . .
C22B C23B H23F 109.5 . .
H23D C23B H23F 109.5 . .
H23E C23B H23F 109.5 . .
C22C C23C H23G 109.5 . .
C22C C23C H23H 109.5 . .
H23G C23C H23H 109.5 . .
C22C C23C H23I 109.5 . .
H23G C23C H23I 109.5 . .
H23H C23C H23I 109.5 . .
C22D C23D H23J 109.5 . .
C22D C23D H23K 109.5 . .
H23J C23D H23K 109.5 . .
C22D C23D H23L 109.5 . .
H23J C23D H23L 109.5 . .
H23K C23D H23L 109.5 . .
C22C N21 C22B 110.5(2) . .
C22C N21 C22A 107.2(2) . .
C22B N21 C22A 111.3(2) . .
C22C N21 C22D 110.8(2) . .
C22B N21 C22D 106.4(2) . .
C22A N21 C22D 110.6(2) . .
O31B C31 O31A 125.0(3) . .
O31B C31 C32 121.7(3) . .
O31A C31 C32 113.4(3) . .
O32 C32 C33 110.1(2) . .
O32 C32 C31 114.8(2) . .
C33 C32 C31 109.4(2) . .
O32 C32 H32 107.4 . .
C33 C32 H32 107.4 . .
C31 C32 H32 107.4 . .
O33 C33 C32 110.1(2) . .
O33 C33 C34 110.8(2) . .
C32 C33 C34 108.5(2) . .
O33 C33 H33 109.1 . .
C32 C33 H33 109.1 . .
C34 C33 H33 109.1 . .
O34A C34 O34B 127.6(3) . .
O34A C34 C33 118.1(2) . .
O34B C34 C33 114.3(2) . .
C31 O31A H31A 109.5 . .
C32 O32 H32O 109.5 . .
C33 O33 H33O 109.5 . .
C43 N41 C44 110.8(2) . .
C43 N41 C42 113.7(2) . .
C44 N41 C42 108.6(2) . .
C43 N41 H41 107.9 . .
C44 N41 H41 107.9 . .
C42 N41 H41 107.9 . .
N41 C42 C42 110.9(3) . 2_676
N41 C42 H42A 109.5 . .
C42 C42 H42A 109.5 2_676 .
N41 C42 H42B 109.5 . .
C42 C42 H42B 109.5 2_676 .
H42A C42 H42B 108.0 . .
N41 C43 H43A 109.5 . .
N41 C43 H43B 109.5 . .
H43A C43 H43B 109.5 . .
N41 C43 H43C 109.5 . .
H43A C43 H43C 109.5 . .
H43B C43 H43C 109.5 . .
N41 C44 H44A 109.5 . .
N41 C44 H44B 109.5 . .
H44A C44 H44B 109.5 . .
N41 C44 H44C 109.5 . .
H44A C44 H44C 109.5 . .
H44B C44 H44C 109.5 . .
H1W O1W H2W 109(3) . .

loop_
_geom_bond_atom_site_label_1
_geom_bond_atom_site_label_2
_geom_bond_distance
_geom_bond_site_symmetry_2
C1 O1B 1.236(3) .
C1 O1A 1.276(3) .
C1 C2 1.522(4) .
C2 O2 1.410(3) .
C2 C3 1.528(4) .
C2 H2 1.0000 .
C3 O3 1.404(3) .
C3 C4 1.514(4) .
C3 H3 1.0000 .
C4 O4A 1.203(3) .
C4 O4B 1.316(3) .
O1A H1 0.8400 .
O2 H2O 0.8400 .
O3 H3O 0.8400 .
O4B H4B 0.8400 .
C22A C23A 1.509(4) .
C22A N21 1.519(4) .
C22A H22A 0.9900 .
C22A H22B 0.9900 .
C22B N21 1.512(4) .
C22B C23B 1.517(5) .
C22B H22C 0.9900 .
C22B H22D 0.9900 .
C22C N21 1.509(3) .
C22C C23C 1.515(4) .
C22C H22E 0.9900 .
C22C H22F 0.9900 .
C22D C23D 1.514(5) .
C22D N21 1.519(4) .
C22D H22G 0.9900 .
C22D H22H 0.9900 .
C23A H23A 0.9800 .
C23A H23B 0.9800 .
C23A H23C 0.9800 .
C23B H23D 0.9800 .
C23B H23E 0.9800 .
C23B H23F 0.9800 .
C23C H23G 0.9800 .
C23C H23H 0.9800 .
C23C H23I 0.9800 .
C23D H23J 0.9800 .
C23D H23K 0.9800 .
C23D H23L 0.9800 .
C31 O31B 1.207(4) .
C31 O31A 1.308(4) .
C31 C32 1.522(4) .
C32 O32 1.425(4) .
C32 C33 1.513(4) .
C32 H32 1.0000 .
C33 O33 1.413(3) .
C33 C34 1.516(4) .
C33 H33 1.0000 .
C34 O34A 1.223(3) .
C34 O34B 1.280(3) .
O31A H31A 0.8400 .
O32 H32O 0.8400 .
O33 H33O 0.8400 .
N41 C43 1.479(4) .
N41 C44 1.490(3) .
N41 C42 1.495(3) .
N41 H41 0.9300 .
C42 C42 1.511(5) 2_676
C42 H42A 0.9900 .
C42 H42B 0.9900 .
C43 H43A 0.9800 .
C43 H43B 0.9800 .
C43 H43C 0.9800 .
C44 H44A 0.9800 .
C44 H44B 0.9800 .
C44 H44C 0.9800 .
O1W H1W 0.835(18) .
O1W H2W 0.831(18) .

loop_
_geom_hbond_atom_site_label_D
_geom_hbond_atom_site_label_H
_geom_hbond_atom_site_label_A
_geom_hbond_distance_DH
_geom_hbond_distance_HA
_geom_hbond_distance_DA
_geom_hbond_angle_DHA
_geom_hbond_site_symmetry_A
O3 H3O O4A 0.84 2.24 2.713(3) 115.5 .
O33 H33O O34A 0.84 2.12 2.606(3) 116.9 .
O1A H1 O34B 0.84 1.62 2.440(3) 163.9 1_566
O2 H2O Br1 0.84 2.35 3.1839(19) 175.3 2_676
N41 H41 O2 0.93 2.10 2.888(3) 141.5 2_676
N41 H41 O1B 0.93 2.27 3.039(3) 139.3 2_676
O3 H3O O1W 0.84 1.95 2.736(3) 155.7 2_566
O4B H4B O1B 0.84 1.84 2.676(3) 176.4 1_455
O1W H1W Br1 0.835(18) 2.501(19) 3.330(2) 172(4) 1_455
O31A H31A O34A 0.84 1.73 2.565(3) 171.7 1_655
O32 H32O O33 0.84 2.04 2.847(3) 161.9 2_765
O33 H33O O31A 0.84 2.20 2.898(3) 140.7 2_765
O1W H2W Br1 0.831(18) 2.59(2) 3.410(2) 172(3) 2_666
